data_4304118
loop_
_publ_author_name
'Christiane Rotter'
'Michael Schuster'
'Mustafa Kidik'
'Oliver Sch\"on'
'Thomas M. Klap\"otke'
'Konstantin Karaghiosoff'

_publ_section_title
;
Structural and NMR Spectroscopic Investigations of Chair and Twist
Conformers of the P2Se82- Anion
;
_journal_name_full 'Inorganic Chemistry'
_journal_page_first 1663
_journal_page_last 1673
_journal_paper_doi 10.1021/ic7015534
_journal_volume 47
_journal_year 2008
_chemical_formula_moiety 'C16 H36 N, 0.5(P2 Se8), C2 H3 N'
_chemical_formula_sum 'C18 H39 N2 P Se4'
_chemical_formula_weight 630.32
_chemical_melting_point 373
_chemical_name_systematic
;
 ?
;
_space_group_IT_number 14
_symmetry_cell_setting monoclinic
_symmetry_space_group_name_Hall '-P 2ybc'
_symmetry_space_group_name_H-M 'P 1 21/c 1'
_atom_sites_solution_hydrogens geom
_atom_sites_solution_primary direct
_atom_sites_solution_secondary difmap
_audit_author_name 'Schoen, Oliver; Rotter, Christiane'
_audit_block_code bx358
_audit_creation_date 01-Mar-2007
_audit_creation_method SHELXL-97
_cell_angle_alpha 90.00
_cell_angle_beta 96.875(4)
_cell_angle_gamma 90.00
_cell_formula_units_Z 4
_cell_length_a 9.6284(5)
_cell_length_b 16.9553(8)
_cell_length_c 16.0899(7)
_cell_measurement_reflns_used 157
_cell_measurement_temperature 200(2)
_cell_measurement_theta_max 29.9980
_cell_measurement_theta_min 4.0029
_cell_volume 2607.8(2)
_computing_cell_refinement
;
CrysAlis RED, Oxford Diffraction Ltd.,
Version 1.171.27p5 beta (release 01-04-2005 CrysAlis171 .NET)
(compiled Apr  1 2005,17:53:34)
;
_computing_data_collection
;
CrysAlis CCD, Oxford Diffraction Ltd.,
Version 1.171.27p5 beta (release 01-04-2005 CrysAlis171 .NET)
(compiled Apr  1 2005,17:53:34)
;
_computing_data_reduction
;
CrysAlis RED, Oxford Diffraction Ltd.,
Version 1.171.27p5 beta (release 01-04-2005 CrysAlis171 .NET)
(compiled Apr  1 2005,17:53:34)
;
_computing_structure_refinement 'SHELXL-97 (Sheldrick, 1997)'
_computing_structure_solution 'SHELXS-97 (Sheldrick, 1997)'
_diffrn_ambient_temperature 200(2)
_diffrn_detector_area_resol_mean 15.9809
_diffrn_measured_fraction_theta_full 0.997
_diffrn_measured_fraction_theta_max 0.997
_diffrn_measurement_device_type 'Oxford Diffraction X-Calibur'
_diffrn_measurement_method CCD
_diffrn_radiation_monochromator graphite
_diffrn_radiation_source 'fine-focus sealed tube'
_diffrn_radiation_type MoK\a
_diffrn_radiation_wavelength 0.71073
_diffrn_reflns_av_R_equivalents 0.0730
_diffrn_reflns_av_sigmaI/netI 0.0552
_diffrn_reflns_limit_h_max 12
_diffrn_reflns_limit_h_min -12
_diffrn_reflns_limit_k_max 22
_diffrn_reflns_limit_k_min -22
_diffrn_reflns_limit_l_max 20
_diffrn_reflns_limit_l_min -20
_diffrn_reflns_number 29439
_diffrn_reflns_theta_full 27.50
_diffrn_reflns_theta_max 27.50
_diffrn_reflns_theta_min 4.01
_exptl_absorpt_coefficient_mu 5.694
_exptl_absorpt_correction_T_max 0.322326
_exptl_absorpt_correction_T_min 0.196938
_exptl_absorpt_correction_type multi-scan
_exptl_absorpt_process_details
;
CrysAlis RED, Oxford Diffraction Ltd.,
Version 1.171.27p5 beta (release 01-04-2005 CrysAlis171 .NET)
(compiled Apr  1 2005,17:53:34)
;
_exptl_crystal_colour yellow
_exptl_crystal_density_diffrn 1.605
_exptl_crystal_density_method 'not measured'
_exptl_crystal_description rod
_exptl_crystal_F_000 1248
_exptl_crystal_size_max 0.3
_exptl_crystal_size_mid 0.3
_exptl_crystal_size_min 0.2
_refine_diff_density_max 0.616
_refine_diff_density_min -0.447
_refine_diff_density_rms 0.091
_refine_ls_extinction_method none
_refine_ls_goodness_of_fit_ref 1.060
_refine_ls_hydrogen_treatment constr
_refine_ls_matrix_type full
_refine_ls_number_parameters 227
_refine_ls_number_reflns 5975
_refine_ls_number_restraints 0
_refine_ls_restrained_S_all 1.060
_refine_ls_R_factor_all 0.0649
_refine_ls_R_factor_gt 0.0409
_refine_ls_shift/su_max 0.001
_refine_ls_shift/su_mean 0.000
_refine_ls_structure_factor_coef Fsqd
_refine_ls_weighting_details 'calc w=1/[\s^2^(Fo^2^)+(0.0246P)^2^+0.0000P] where P=(Fo^2^+2Fc^2^)/3'
_refine_ls_weighting_scheme calc
_refine_ls_wR_factor_gt 0.0677
_refine_ls_wR_factor_ref 0.0770
_reflns_number_gt 4638
_reflns_number_total 5975
_reflns_threshold_expression >2sigma(I)
_cod_data_source_file ic7015534-file001_2.cif
_cod_data_source_block v1
_cod_database_code 4304118

loop_
_publ_contact_author_name
_publ_contact_author_address
_publ_contact_author_email
_publ_contact_author_fax
_publ_contact_author_phone
'Konstantin Karaghiosoff'
;
Department Chemie
Ludwig-Maximilians-University Munich
Butenandtstrasse 9 (Haus D)
D-81377 Munich
Germany
;
klk@cup.uni-muenchen.de '+49 89 2180 77492' '+49 89 2180 77426'

loop_
_symmetry_equiv_pos_as_xyz
'x, y, z'
'-x, y+1/2, -z+1/2'
'-x, -y, -z'
'x, -y-1/2, z-1/2'

loop_
_atom_site_label
_atom_site_type_symbol
_atom_site_fract_x
_atom_site_fract_y
_atom_site_fract_z
_atom_site_U_iso_or_equiv
_atom_site_adp_type
_atom_site_occupancy
_atom_site_symmetry_multiplicity
_atom_site_calc_flag
_atom_site_refinement_flags
_atom_site_disorder_assembly
_atom_site_disorder_group
Se1 Se 0.84458(4) 0.09025(2) 0.98151(2) 0.03208(10) Uani 1 1 d . . .
Se2 Se 1.06504(4) 0.11010(2) 1.05626(2) 0.03323(10) Uani 1 1 d . . .
Se3 Se 1.06143(4) 0.04615(2) 0.81478(2) 0.03934(11) Uani 1 1 d . . .
Se4 Se 0.68699(4) -0.01035(3) 0.81464(3) 0.04734(13) Uani 1 1 d . . .
P5 P 0.89305(10) 0.00765(5) 0.87697(6) 0.0287(2) Uani 1 1 d . . .
N1 N 0.7412(3) 0.28603(15) 0.75496(17) 0.0262(6) Uani 1 1 d . . .
N2 N 0.5240(5) 0.2294(3) 0.9906(3) 0.0717(13) Uani 1 1 d . . .
C1 C 0.8616(3) 0.2688(2) 0.8232(2) 0.0289(8) Uani 1 1 d . . .
H1A H 0.8255 0.2723 0.8781 0.035 Uiso 1 1 calc R . .
H1B H 0.8928 0.2139 0.8163 0.035 Uiso 1 1 calc R . .
C2 C 0.9875(4) 0.3224(2) 0.8249(2) 0.0367(9) Uani 1 1 d . . .
H2A H 0.9607 0.3768 0.8389 0.044 Uiso 1 1 calc R . .
H2B H 1.0200 0.3234 0.7689 0.044 Uiso 1 1 calc R . .
C3 C 1.1052(4) 0.2942(2) 0.8891(2) 0.0387(9) Uani 1 1 d . . .
H3A H 1.1380 0.2420 0.8720 0.046 Uiso 1 1 calc R . .
H3B H 1.0695 0.2879 0.9439 0.046 Uiso 1 1 calc R . .
C4 C 1.2277(4) 0.3515(3) 0.8985(3) 0.0592(13) Uani 1 1 d . . .
H4A H 1.3016 0.3311 0.9401 0.089 Uiso 1 1 calc R . .
H4B H 1.1962 0.4029 0.9169 0.089 Uiso 1 1 calc R . .
H4C H 1.2642 0.3573 0.8445 0.089 Uiso 1 1 calc R . .
C5 C 0.7825(4) 0.2661(2) 0.6694(2) 0.0281(8) Uani 1 1 d . . .
H5A H 0.7069 0.2841 0.6264 0.034 Uiso 1 1 calc R . .
H5B H 0.8677 0.2963 0.6612 0.034 Uiso 1 1 calc R . .
C6 C 0.8102(4) 0.1796(2) 0.6543(2) 0.0337(9) Uani 1 1 d . . .
H6A H 0.7230 0.1491 0.6562 0.040 Uiso 1 1 calc R . .
H6B H 0.8810 0.1596 0.6990 0.040 Uiso 1 1 calc R . .
C7 C 0.8627(4) 0.1681(2) 0.5692(2) 0.0425(10) Uani 1 1 d . . .
H7A H 0.7895 0.1859 0.5247 0.051 Uiso 1 1 calc R . .
H7B H 0.9464 0.2015 0.5664 0.051 Uiso 1 1 calc R . .
C8 C 0.8999(5) 0.0827(2) 0.5530(3) 0.0537(12) Uani 1 1 d . . .
H8A H 0.9332 0.0785 0.4980 0.081 Uiso 1 1 calc R . .
H8B H 0.8167 0.0495 0.5543 0.081 Uiso 1 1 calc R . .
H8C H 0.9735 0.0650 0.5964 0.081 Uiso 1 1 calc R . .
C9 C 0.7042(4) 0.37337(19) 0.7536(2) 0.0279(8) Uani 1 1 d . . .
H9A H 0.7887 0.4040 0.7446 0.033 Uiso 1 1 calc R . .
H9B H 0.6328 0.3833 0.7052 0.033 Uiso 1 1 calc R . .
C10 C 0.6492(4) 0.4042(2) 0.8320(2) 0.0363(9) Uani 1 1 d . . .
H10A H 0.5548 0.3823 0.8356 0.044 Uiso 1 1 calc R . .
H10B H 0.7115 0.3867 0.8820 0.044 Uiso 1 1 calc R . .
C11 C 0.6421(4) 0.4933(2) 0.8303(2) 0.0383(9) Uani 1 1 d . . .
H11A H 0.5937 0.5106 0.7756 0.046 Uiso 1 1 calc R . .
H11B H 0.7383 0.5149 0.8359 0.046 Uiso 1 1 calc R . .
C12 C 0.5658(5) 0.5263(2) 0.8997(3) 0.0529(12) Uani 1 1 d . . .
H12A H 0.5635 0.5840 0.8960 0.079 Uiso 1 1 calc R . .
H12B H 0.6146 0.5104 0.9541 0.079 Uiso 1 1 calc R . .
H12C H 0.4699 0.5058 0.8939 0.079 Uiso 1 1 calc R . .
C13 C 0.2334(4) 0.2051(3) 0.6821(3) 0.0544(12) Uani 1 1 d . . .
H13A H 0.1590 0.1744 0.7034 0.082 Uiso 1 1 calc R . .
H13B H 0.2506 0.1845 0.6274 0.082 Uiso 1 1 calc R . .
H13C H 0.2048 0.2605 0.6764 0.082 Uiso 1 1 calc R . .
C14 C 0.3662(4) 0.1988(2) 0.7428(2) 0.0377(9) Uani 1 1 d . . .
H14A H 0.3940 0.1427 0.7489 0.045 Uiso 1 1 calc R . .
H14B H 0.3478 0.2184 0.7984 0.045 Uiso 1 1 calc R . .
C15 C 0.4863(4) 0.2460(2) 0.7134(2) 0.0336(9) Uani 1 1 d . . .
H15A H 0.5044 0.2273 0.6574 0.040 Uiso 1 1 calc R . .
H15B H 0.4603 0.3025 0.7088 0.040 Uiso 1 1 calc R . .
C16 C 0.6174(3) 0.2365(2) 0.7748(2) 0.0295(8) Uani 1 1 d . . .
H16A H 0.6453 0.1803 0.7761 0.035 Uiso 1 1 calc R . .
H16B H 0.5952 0.2507 0.8314 0.035 Uiso 1 1 calc R . .
C20 C 0.4729(5) 0.1696(4) 0.9770(3) 0.0534(13) Uani 1 1 d . . .
C21 C 0.4094(5) 0.0936(3) 0.9577(3) 0.0647(14) Uani 1 1 d . . .
H21A H 0.4027 0.0647 1.0098 0.078 Uiso 1 1 calc R . .
H21B H 0.4669 0.0636 0.9226 0.078 Uiso 1 1 calc R . .
H21C H 0.3155 0.1010 0.9278 0.078 Uiso 1 1 calc R . .

loop_
_atom_site_aniso_label
_atom_site_aniso_U_11
_atom_site_aniso_U_22
_atom_site_aniso_U_33
_atom_site_aniso_U_23
_atom_site_aniso_U_13
_atom_site_aniso_U_12
Se1 0.0358(2) 0.0297(2) 0.0316(2) 0.00053(15) 0.00749(16) 0.00972(16)
Se2 0.0416(2) 0.0239(2) 0.0342(2) -0.00169(15) 0.00443(16) 0.00065(16)
Se3 0.0435(2) 0.0412(2) 0.0356(2) 0.00661(17) 0.01442(18) 0.00581(19)
Se4 0.0401(2) 0.0574(3) 0.0417(3) -0.0012(2) -0.00685(19) -0.0005(2)
P5 0.0332(5) 0.0285(5) 0.0244(5) 0.0010(4) 0.0042(4) 0.0045(4)
N1 0.0315(16) 0.0228(15) 0.0250(17) 0.0041(12) 0.0061(12) -0.0022(13)
N2 0.072(3) 0.090(4) 0.051(3) 0.000(2) -0.003(2) 0.006(3)
C1 0.033(2) 0.029(2) 0.024(2) 0.0052(15) 0.0024(15) 0.0038(16)
C2 0.035(2) 0.038(2) 0.035(2) 0.0041(17) -0.0017(17) -0.0001(18)
C3 0.034(2) 0.043(2) 0.038(2) -0.0005(18) 0.0007(17) 0.0062(18)
C4 0.043(3) 0.056(3) 0.074(4) -0.009(2) -0.010(2) 0.007(2)
C5 0.033(2) 0.030(2) 0.0224(19) 0.0029(14) 0.0077(15) -0.0009(16)
C6 0.040(2) 0.034(2) 0.029(2) -0.0017(16) 0.0093(16) -0.0006(17)
C7 0.051(3) 0.041(2) 0.037(2) -0.0046(18) 0.0113(19) 0.005(2)
C8 0.070(3) 0.048(3) 0.044(3) -0.013(2) 0.010(2) 0.010(2)
C9 0.0309(19) 0.0244(19) 0.029(2) 0.0044(14) 0.0051(15) 0.0003(15)
C10 0.040(2) 0.033(2) 0.036(2) 0.0037(16) 0.0100(18) 0.0062(18)
C11 0.041(2) 0.032(2) 0.042(3) -0.0041(17) 0.0085(18) 0.0036(18)
C12 0.065(3) 0.045(3) 0.050(3) -0.008(2) 0.014(2) 0.009(2)
C13 0.035(2) 0.053(3) 0.075(3) 0.016(2) 0.005(2) -0.004(2)
C14 0.040(2) 0.030(2) 0.044(3) 0.0046(17) 0.0087(18) -0.0041(18)
C15 0.032(2) 0.034(2) 0.036(2) 0.0060(16) 0.0084(16) -0.0027(17)
C16 0.035(2) 0.0255(19) 0.030(2) 0.0050(15) 0.0119(16) -0.0005(16)
C20 0.040(3) 0.085(4) 0.035(3) 0.009(3) 0.005(2) 0.018(3)
C21 0.057(3) 0.079(4) 0.060(3) 0.015(3) 0.015(2) 0.012(3)

loop_
_atom_type_symbol
_atom_type_description
_atom_type_scat_dispersion_real
_atom_type_scat_dispersion_imag
_atom_type_scat_source
C C 0.0033 0.0016 'International Tables Vol C Tables 4.2.6.8 and 6.1.1.4'
H H 0.0000 0.0000 'International Tables Vol C Tables 4.2.6.8 and 6.1.1.4'
N N 0.0061 0.0033 'International Tables Vol C Tables 4.2.6.8 and 6.1.1.4'
P P 0.1023 0.0942 'International Tables Vol C Tables 4.2.6.8 and 6.1.1.4'
Se Se -0.0929 2.2259 'International Tables Vol C Tables 4.2.6.8 and 6.1.1.4'

loop_
_geom_angle_atom_site_label_1
_geom_angle_atom_site_label_2
_geom_angle_atom_site_label_3
_geom_angle
_geom_angle_site_symmetry_1
_geom_angle_site_symmetry_3
_geom_angle_publ_flag
P5 Se1 Se2 102.41(3) . . ?
P5 Se2 Se1 102.43(3) 3_757 . ?
Se3 P5 Se4 123.06(5) . . ?
Se3 P5 Se1 113.39(4) . . ?
Se4 P5 Se1 100.00(4) . . ?
Se3 P5 Se2 113.08(4) . 3_757 ?
Se4 P5 Se2 101.44(4) . 3_757 ?
Se1 P5 Se2 103.33(4) . 3_757 ?
C5 N1 C16 111.3(3) . . ?
C5 N1 C9 106.9(2) . . ?
C16 N1 C9 110.6(3) . . ?
C5 N1 C1 110.6(3) . . ?
C16 N1 C1 106.9(2) . . ?
C9 N1 C1 110.6(3) . . ?
C2 C1 N1 115.9(3) . . ?
C2 C1 H1A 108.3 . . ?
N1 C1 H1A 108.3 . . ?
C2 C1 H1B 108.3 . . ?
N1 C1 H1B 108.3 . . ?
H1A C1 H1B 107.4 . . ?
C1 C2 C3 110.8(3) . . ?
C1 C2 H2A 109.5 . . ?
C3 C2 H2A 109.5 . . ?
C1 C2 H2B 109.5 . . ?
C3 C2 H2B 109.5 . . ?
H2A C2 H2B 108.1 . . ?
C2 C3 C4 111.9(3) . . ?
C2 C3 H3A 109.2 . . ?
C4 C3 H3A 109.2 . . ?
C2 C3 H3B 109.2 . . ?
C4 C3 H3B 109.2 . . ?
H3A C3 H3B 107.9 . . ?
C3 C4 H4A 109.5 . . ?
C3 C4 H4B 109.5 . . ?
H4A C4 H4B 109.5 . . ?
C3 C4 H4C 109.5 . . ?
H4A C4 H4C 109.5 . . ?
H4B C4 H4C 109.5 . . ?
C6 C5 N1 115.6(3) . . ?
C6 C5 H5A 108.4 . . ?
N1 C5 H5A 108.4 . . ?
C6 C5 H5B 108.4 . . ?
N1 C5 H5B 108.4 . . ?
H5A C5 H5B 107.5 . . ?
C5 C6 C7 110.5(3) . . ?
C5 C6 H6A 109.5 . . ?
C7 C6 H6A 109.5 . . ?
C5 C6 H6B 109.5 . . ?
C7 C6 H6B 109.5 . . ?
H6A C6 H6B 108.1 . . ?
C8 C7 C6 112.6(3) . . ?
C8 C7 H7A 109.1 . . ?
C6 C7 H7A 109.1 . . ?
C8 C7 H7B 109.1 . . ?
C6 C7 H7B 109.1 . . ?
H7A C7 H7B 107.8 . . ?
C7 C8 H8A 109.5 . . ?
C7 C8 H8B 109.5 . . ?
H8A C8 H8B 109.5 . . ?
C7 C8 H8C 109.5 . . ?
H8A C8 H8C 109.5 . . ?
H8B C8 H8C 109.5 . . ?
C10 C9 N1 115.3(3) . . ?
C10 C9 H9A 108.4 . . ?
N1 C9 H9A 108.4 . . ?
C10 C9 H9B 108.4 . . ?
N1 C9 H9B 108.4 . . ?
H9A C9 H9B 107.5 . . ?
C11 C10 C9 110.4(3) . . ?
C11 C10 H10A 109.6 . . ?
C9 C10 H10A 109.6 . . ?
C11 C10 H10B 109.6 . . ?
C9 C10 H10B 109.6 . . ?
H10A C10 H10B 108.1 . . ?
C10 C11 C12 112.4(3) . . ?
C10 C11 H11A 109.1 . . ?
C12 C11 H11A 109.1 . . ?
C10 C11 H11B 109.1 . . ?
C12 C11 H11B 109.1 . . ?
H11A C11 H11B 107.8 . . ?
C11 C12 H12A 109.5 . . ?
C11 C12 H12B 109.5 . . ?
H12A C12 H12B 109.5 . . ?
C11 C12 H12C 109.5 . . ?
H12A C12 H12C 109.5 . . ?
H12B C12 H12C 109.5 . . ?
C14 C13 H13A 109.5 . . ?
C14 C13 H13B 109.5 . . ?
H13A C13 H13B 109.5 . . ?
C14 C13 H13C 109.5 . . ?
H13A C13 H13C 109.5 . . ?
H13B C13 H13C 109.5 . . ?
C13 C14 C15 112.1(3) . . ?
C13 C14 H14A 109.2 . . ?
C15 C14 H14A 109.2 . . ?
C13 C14 H14B 109.2 . . ?
C15 C14 H14B 109.2 . . ?
H14A C14 H14B 107.9 . . ?
C16 C15 C14 110.2(3) . . ?
C16 C15 H15A 109.6 . . ?
C14 C15 H15A 109.6 . . ?
C16 C15 H15B 109.6 . . ?
C14 C15 H15B 109.6 . . ?
H15A C15 H15B 108.1 . . ?
C15 C16 N1 114.6(3) . . ?
C15 C16 H16A 108.6 . . ?
N1 C16 H16A 108.6 . . ?
C15 C16 H16B 108.6 . . ?
N1 C16 H16B 108.6 . . ?
H16A C16 H16B 107.6 . . ?
N2 C20 C21 178.6(5) . . ?
C20 C21 H21A 109.5 . . ?
C20 C21 H21B 109.5 . . ?
H21A C21 H21B 109.5 . . ?
C20 C21 H21C 109.5 . . ?
H21A C21 H21C 109.5 . . ?
H21B C21 H21C 109.5 . . ?

loop_
_geom_bond_atom_site_label_1
_geom_bond_atom_site_label_2
_geom_bond_distance
_geom_bond_site_symmetry_2
_geom_bond_publ_flag
Se1 P5 2.2795(10) . ?
Se1 Se2 2.3354(5) . ?
Se2 P5 2.2802(10) 3_757 ?
Se3 P5 2.1081(10) . ?
Se4 P5 2.1351(10) . ?
P5 Se2 2.2802(10) 3_757 ?
N1 C5 1.517(4) . ?
N1 C16 1.523(4) . ?
N1 C9 1.523(4) . ?
N1 C1 1.525(4) . ?
N2 C20 1.137(6) . ?
C1 C2 1.512(5) . ?
C1 H1A 0.9900 . ?
C1 H1B 0.9900 . ?
C2 C3 1.517(5) . ?
C2 H2A 0.9900 . ?
C2 H2B 0.9900 . ?
C3 C4 1.521(5) . ?
C3 H3A 0.9900 . ?
C3 H3B 0.9900 . ?
C4 H4A 0.9800 . ?
C4 H4B 0.9800 . ?
C4 H4C 0.9800 . ?
C5 C6 1.515(5) . ?
C5 H5A 0.9900 . ?
C5 H5B 0.9900 . ?
C6 C7 1.528(5) . ?
C6 H6A 0.9900 . ?
C6 H6B 0.9900 . ?
C7 C8 1.522(5) . ?
C7 H7A 0.9900 . ?
C7 H7B 0.9900 . ?
C8 H8A 0.9800 . ?
C8 H8B 0.9800 . ?
C8 H8C 0.9800 . ?
C9 C10 1.517(5) . ?
C9 H9A 0.9900 . ?
C9 H9B 0.9900 . ?
C10 C11 1.513(5) . ?
C10 H10A 0.9900 . ?
C10 H10B 0.9900 . ?
C11 C12 1.515(5) . ?
C11 H11A 0.9900 . ?
C11 H11B 0.9900 . ?
C12 H12A 0.9800 . ?
C12 H12B 0.9800 . ?
C12 H12C 0.9800 . ?
C13 C14 1.517(5) . ?
C13 H13A 0.9800 . ?
C13 H13B 0.9800 . ?
C13 H13C 0.9800 . ?
C14 C15 1.527(5) . ?
C14 H14A 0.9900 . ?
C14 H14B 0.9900 . ?
C15 C16 1.515(5) . ?
C15 H15A 0.9900 . ?
C15 H15B 0.9900 . ?
C16 H16A 0.9900 . ?
C16 H16B 0.9900 . ?
C20 C21 1.444(7) . ?
C21 H21A 0.9800 . ?
C21 H21B 0.9800 . ?
C21 H21C 0.9800 . ?

loop_
_geom_torsion_atom_site_label_1
_geom_torsion_atom_site_label_2
_geom_torsion_atom_site_label_3
_geom_torsion_atom_site_label_4
_geom_torsion
_geom_torsion_site_symmetry_1
_geom_torsion_site_symmetry_2
_geom_torsion_site_symmetry_3
_geom_torsion_site_symmetry_4
_geom_torsion_publ_flag
P5 Se1 Se2 P5 -73.13(4) . . . 3_757 ?
Se2 Se1 P5 Se3 -48.95(4) . . . . ?
Se2 Se1 P5 Se4 178.23(3) . . . . ?
Se2 Se1 P5 Se2 73.83(4) . . . 3_757 ?
C5 N1 C1 C2 69.2(4) . . . . ?
C16 N1 C1 C2 -169.5(3) . . . . ?
C9 N1 C1 C2 -49.0(4) . . . . ?
N1 C1 C2 C3 -174.0(3) . . . . ?
C1 C2 C3 C4 -174.3(3) . . . . ?
C16 N1 C5 C6 -53.5(4) . . . . ?
C9 N1 C5 C6 -174.4(3) . . . . ?
C1 N1 C5 C6 65.1(4) . . . . ?
N1 C5 C6 C7 -175.1(3) . . . . ?
C5 C6 C7 C8 176.9(3) . . . . ?
C5 N1 C9 C10 175.6(3) . . . . ?
C16 N1 C9 C10 54.3(4) . . . . ?
C1 N1 C9 C10 -63.9(4) . . . . ?
N1 C9 C10 C11 169.3(3) . . . . ?
C9 C10 C11 C12 170.5(3) . . . . ?
C13 C14 C15 C16 -178.7(3) . . . . ?
C14 C15 C16 N1 -175.7(3) . . . . ?
C5 N1 C16 C15 -59.4(4) . . . . ?
C9 N1 C16 C15 59.3(4) . . . . ?
C1 N1 C16 C15 179.8(3) . . . . ?
